data_1508863
loop_
_publ_author_name
'Qin, Changming'
'Davies, Huw M. L.'

_publ_section_title
;
 Enantioselective Synthesis of 2-Arylbicyclo[1.1.0]butane Carboxylates.
;
_journal_issue 2
_journal_name_full 'Organic letters'
_journal_page_first 310
_journal_page_last 313
_journal_paper_doi 10.1021/ol303217s
_journal_volume 15
_journal_year 2013
_chemical_formula_sum 'C24 H24 O4'
_chemical_formula_weight 376.43
_chemical_name_systematic
; 
 ? 
;
_space_group_IT_number 2
_symmetry_cell_setting triclinic
_symmetry_space_group_name_Hall '-P 1'
_symmetry_space_group_name_H-M 'P -1'
_atom_sites_solution_hydrogens geom
_atom_sites_solution_primary direct
_atom_sites_solution_secondary difmap
_audit_creation_method SHELXL-97
_cell_angle_alpha 86.591(2)
_cell_angle_beta 69.851(2)
_cell_angle_gamma 79.622(2)
_cell_formula_units_Z 2
_cell_length_a 9.2295(3)
_cell_length_b 10.3951(4)
_cell_length_c 11.3783(5)
_cell_measurement_reflns_used 4487
_cell_measurement_temperature 173(2)
_cell_measurement_theta_max 68.87
_cell_measurement_theta_min 4.14
_cell_volume 1008.07(7)
_computing_cell_refinement 'Bruker SMART'
_computing_data_collection 'Bruker SMART'
_computing_data_reduction 'Bruker SAINT'
_computing_molecular_graphics 'Bruker SHELXTL'
_computing_publication_material 'Bruker SHELXTL'
_computing_structure_refinement 'SHELXL-97 (Sheldrick, 1997)'
_computing_structure_solution 'SHELXS-97 (Sheldrick, 1990)'
_diffrn_ambient_temperature 173(2)
_diffrn_measured_fraction_theta_full 0.797
_diffrn_measured_fraction_theta_max 0.797
_diffrn_measurement_device_type 'CCD area detector'
_diffrn_measurement_method 'phi and omega scans'
_diffrn_radiation_monochromator graphite
_diffrn_radiation_source 'fine-focus sealed tube'
_diffrn_radiation_type CuK\a
_diffrn_radiation_wavelength 1.54178
_diffrn_reflns_av_R_equivalents 0.0115
_diffrn_reflns_av_sigmaI/netI 0.0150
_diffrn_reflns_limit_h_max 11
_diffrn_reflns_limit_h_min -11
_diffrn_reflns_limit_k_max 12
_diffrn_reflns_limit_k_min -12
_diffrn_reflns_limit_l_max 13
_diffrn_reflns_limit_l_min -13
_diffrn_reflns_number 6798
_diffrn_reflns_theta_full 69.41
_diffrn_reflns_theta_max 69.41
_diffrn_reflns_theta_min 4.14
_exptl_absorpt_coefficient_mu 0.672
_exptl_absorpt_correction_T_max 0.9177
_exptl_absorpt_correction_T_min 0.7518
_exptl_absorpt_correction_type multi-scan
_exptl_absorpt_process_details SADABS
_exptl_crystal_colour colourless
_exptl_crystal_density_diffrn 1.240
_exptl_crystal_density_method 'not measured'
_exptl_crystal_description block
_exptl_crystal_F_000 400
_exptl_crystal_size_max 0.45
_exptl_crystal_size_mid 0.26
_exptl_crystal_size_min 0.13
_refine_diff_density_max 1.170
_refine_diff_density_min -0.883
_refine_diff_density_rms 0.234
_refine_ls_extinction_method none
_refine_ls_goodness_of_fit_ref 1.009
_refine_ls_hydrogen_treatment constr
_refine_ls_matrix_type full
_refine_ls_number_parameters 253
_refine_ls_number_reflns 3018
_refine_ls_number_restraints 0
_refine_ls_restrained_S_all 1.009
_refine_ls_R_factor_all 0.1686
_refine_ls_R_factor_gt 0.1114
_refine_ls_shift/su_max 0.001
_refine_ls_shift/su_mean 0.000
_refine_ls_structure_factor_coef Fsqd
_refine_ls_weighting_details 'calc w=1/[\s^2^(Fo^2^)+(0.1600P)^2^+12.6000P] where P=(Fo^2^+2Fc^2^)/3'
_refine_ls_weighting_scheme calc
_refine_ls_wR_factor_gt 0.2482
_refine_ls_wR_factor_ref 0.3947
_reflns_number_gt 2728
_reflns_number_total 3018
_reflns_threshold_expression >2sigma(I)
_cod_data_source_file ol303217s_si_002.cif
_cod_data_source_block qin_4_133
_cod_depositor_comments
;
The following automatic conversions were performed:

'_symmetry_cell_setting' value 'Triclinic' changed to 'triclinic'
according to /home/saulius/struct/CIF-dictionaries/cif_core.dic
dictionary named 'cif_core.dic' version 2.4.2 from 2011-04-26.

Automatic conversion script
Id: cif_fix_values 1891 2012-01-12 08:04:46Z andrius 
;
_cod_original_sg_symbol_H-M P-1
_cod_database_code 1508863

loop_
_symmetry_equiv_pos_as_xyz
'x, y, z'
'-x, -y, -z'

loop_
_atom_site_label
_atom_site_type_symbol
_atom_site_fract_x
_atom_site_fract_y
_atom_site_fract_z
_atom_site_U_iso_or_equiv
_atom_site_adp_type
_atom_site_occupancy
_atom_site_symmetry_multiplicity
_atom_site_calc_flag
_atom_site_refinement_flags
C1 C 1.1428(8) 0.0252(7) 0.0861(6) 0.0249(15) Uani 1 1 d .
H1A H 1.2041 -0.0585 0.0456 0.030 Uiso 1 1 calc R
H1B H 1.0587 0.0537 0.0500 0.030 Uiso 1 1 calc R
C2 C 1.2495(8) 0.1272(7) 0.0566(6) 0.0271(15) Uani 1 1 d .
H2A H 1.3494 0.0884 0.0687 0.033 Uiso 1 1 calc R
H2B H 1.2732 0.1534 -0.0323 0.033 Uiso 1 1 calc R
C3 C 1.1756(7) 0.2460(6) 0.1385(6) 0.0185(13) Uani 1 1 d .
C4 C 1.0483(7) 0.2491(6) 0.2420(6) 0.0196(13) Uani 1 1 d .
H4A H 1.0085 0.3285 0.2883 0.024 Uiso 1 1 calc R
C5 C 0.9653(7) 0.1358(6) 0.2889(6) 0.0172(13) Uani 1 1 d .
H5A H 0.9511 0.1288 0.3801 0.021 Uiso 1 1 calc R
C6 C 1.0670(8) 0.0021(6) 0.2289(6) 0.0225(15) Uani 1 1 d .
C7 C 0.9745(8) -0.1050(7) 0.2489(7) 0.0276(16) Uani 1 1 d .
H7A H 0.9264 -0.1134 0.1888 0.033 Uiso 1 1 calc R
C8 C 0.9519(8) -0.1906(7) 0.3426(6) 0.0289(16) Uani 1 1 d .
H8A H 0.9965 -0.1801 0.4045 0.035 Uiso 1 1 calc R
C9 C 0.8652(8) -0.2994(7) 0.3598(7) 0.0293(16) Uani 1 1 d .
C10 C 0.8123(9) -0.3388(7) 0.2709(8) 0.0360(18) Uani 1 1 d .
H10A H 0.8327 -0.2935 0.1935 0.043 Uiso 1 1 calc R
C11 C 0.7301(9) -0.4426(8) 0.2899(9) 0.0398(19) Uani 1 1 d .
H11A H 0.6957 -0.4686 0.2266 0.048 Uiso 1 1 calc R
C12 C 0.6996(9) -0.5077(7) 0.4056(9) 0.043(2) Uani 1 1 d .
H12A H 0.6430 -0.5784 0.4217 0.052 Uiso 1 1 calc R
C13 C 0.7490(12) -0.4710(9) 0.4909(8) 0.050(2) Uani 1 1 d .
H13A H 0.7254 -0.5161 0.5685 0.060 Uiso 1 1 calc R
C14 C 0.8358(10) -0.3679(9) 0.4744(8) 0.0422(19) Uani 1 1 d .
H14A H 0.8727 -0.3458 0.5377 0.051 Uiso 1 1 calc R
C15 C 0.8027(7) 0.1591(6) 0.2818(6) 0.0203(13) Uani 1 1 d .
C16 C 0.7677(8) 0.2218(7) 0.1774(6) 0.0253(14) Uani 1 1 d .
H16A H 0.8501 0.2475 0.1084 0.030 Uiso 1 1 calc R
C17 C 0.6203(9) 0.2456(8) 0.1744(7) 0.0332(17) Uani 1 1 d .
H17A H 0.6001 0.2925 0.1059 0.040 Uiso 1 1 calc R
C18 C 0.4974(8) 0.2027(8) 0.2695(7) 0.0325(17) Uani 1 1 d .
H18A H 0.3952 0.2147 0.2644 0.039 Uiso 1 1 calc R
C19 C 0.5297(8) 0.1407(7) 0.3741(7) 0.0275(15) Uani 1 1 d .
H19A H 0.4473 0.1149 0.4430 0.033 Uiso 1 1 calc R
C20 C 0.6786(8) 0.1180(6) 0.3758(6) 0.0240(14) Uani 1 1 d .
H20A H 0.6985 0.0717 0.4447 0.029 Uiso 1 1 calc R
C21 C 1.1948(7) -0.0351(6) 0.2874(6) 0.0188(13) Uani 1 1 d .
C22 C 1.4317(8) -0.1792(8) 0.2684(7) 0.0333(17) Uani 1 1 d .
H22A H 1.5089 -0.2456 0.2116 0.050 Uiso 1 1 calc R
H22B H 1.3861 -0.2186 0.3503 0.050 Uiso 1 1 calc R
H22C H 1.4830 -0.1077 0.2778 0.050 Uiso 1 1 calc R
C23 C 1.2501(7) 0.3647(7) 0.0979(6) 0.0233(14) Uani 1 1 d .
C24 C 1.2695(11) 0.5733(8) 0.1527(9) 0.046(2) Uani 1 1 d .
H24A H 1.2285 0.6324 0.2251 0.069 Uiso 1 1 calc R
H24B H 1.2397 0.6156 0.0832 0.069 Uiso 1 1 calc R
H24C H 1.3839 0.5528 0.1274 0.069 Uiso 1 1 calc R
O1 O 1.1963(6) 0.0057(5) 0.3830(4) 0.0315(12) Uani 1 1 d .
O2 O 1.3094(6) -0.1287(5) 0.2175(5) 0.0336(13) Uani 1 1 d .
O3 O 1.3446(7) 0.3754(6) -0.0046(5) 0.0462(15) Uani 1 1 d .
O4 O 1.2059(6) 0.4556(5) 0.1855(5) 0.0337(12) Uani 1 1 d .

loop_
_atom_site_aniso_label
_atom_site_aniso_U_11
_atom_site_aniso_U_22
_atom_site_aniso_U_33
_atom_site_aniso_U_23
_atom_site_aniso_U_13
_atom_site_aniso_U_12
C1 0.030(3) 0.026(3) 0.016(3) -0.006(3) -0.008(2) 0.002(3)
C2 0.029(3) 0.032(4) 0.017(3) -0.007(3) -0.006(3) 0.003(3)
C3 0.017(3) 0.018(3) 0.022(3) 0.001(3) -0.009(2) -0.002(2)
C4 0.016(3) 0.017(3) 0.024(3) 0.003(3) -0.006(2) 0.000(2)
C5 0.020(3) 0.014(3) 0.018(3) -0.003(2) -0.006(2) -0.001(2)
C6 0.029(3) 0.020(3) 0.018(3) -0.010(3) -0.012(3) 0.009(3)
C7 0.025(3) 0.026(3) 0.031(4) -0.004(3) -0.013(3) 0.006(3)
C8 0.029(4) 0.031(4) 0.023(3) -0.003(3) -0.007(3) 0.002(3)
C9 0.022(3) 0.026(3) 0.036(4) -0.004(3) -0.008(3) 0.005(3)
C10 0.042(4) 0.024(4) 0.048(5) 0.002(4) -0.026(4) 0.000(3)
C11 0.033(4) 0.028(4) 0.063(5) -0.003(4) -0.023(4) 0.000(3)
C12 0.027(4) 0.022(4) 0.064(6) 0.001(4) 0.004(4) -0.005(3)
C13 0.060(6) 0.040(5) 0.036(4) 0.006(4) 0.004(4) -0.015(4)
C14 0.046(5) 0.039(4) 0.035(4) -0.001(4) -0.005(3) -0.007(4)
C15 0.020(3) 0.021(3) 0.019(3) -0.003(3) -0.009(2) 0.005(2)
C16 0.025(3) 0.032(4) 0.016(3) 0.010(3) -0.006(2) -0.003(3)
C17 0.035(4) 0.040(4) 0.026(3) 0.006(3) -0.018(3) 0.001(3)
C18 0.020(3) 0.040(4) 0.039(4) 0.007(4) -0.014(3) -0.001(3)
C19 0.020(3) 0.034(4) 0.030(4) 0.006(3) -0.009(3) -0.008(3)
C20 0.025(3) 0.022(3) 0.024(3) 0.003(3) -0.009(3) 0.000(2)
C21 0.015(3) 0.018(3) 0.023(3) -0.006(3) -0.007(2) 0.000(2)
C22 0.025(3) 0.035(4) 0.042(4) -0.013(3) -0.020(3) 0.012(3)
C23 0.016(3) 0.026(3) 0.026(3) 0.002(3) -0.006(2) -0.001(2)
C24 0.045(5) 0.031(4) 0.050(5) -0.003(4) -0.002(4) -0.004(3)
O1 0.031(3) 0.037(3) 0.023(2) -0.006(2) -0.0140(19) 0.013(2)
O2 0.031(3) 0.032(3) 0.032(3) -0.012(2) -0.013(2) 0.019(2)
O3 0.049(3) 0.042(3) 0.032(3) 0.006(3) 0.007(2) -0.012(3)
O4 0.032(3) 0.023(3) 0.040(3) -0.007(2) -0.004(2) -0.004(2)

loop_
_atom_type_symbol
_atom_type_description
_atom_type_scat_dispersion_real
_atom_type_scat_dispersion_imag
_atom_type_scat_source
C C 0.0181 0.0091 'International Tables Vol C Tables 4.2.6.8 and 6.1.1.4'
H H 0.0000 0.0000 'International Tables Vol C Tables 4.2.6.8 and 6.1.1.4'
O O 0.0492 0.0322 'International Tables Vol C Tables 4.2.6.8 and 6.1.1.4'

loop_
_geom_angle_atom_site_label_1
_geom_angle_atom_site_label_2
_geom_angle_atom_site_label_3
_geom_angle
C2 C1 C6 113.1(5)
C2 C1 H1A 109.0
C6 C1 H1A 109.0
C2 C1 H1B 109.0
C6 C1 H1B 109.0
H1A C1 H1B 107.8
C3 C2 C1 111.7(5)
C3 C2 H2A 109.3
C1 C2 H2A 109.3
C3 C2 H2B 109.3
C1 C2 H2B 109.3
H2A C2 H2B 107.9
C4 C3 C23 120.5(6)
C4 C3 C2 123.2(6)
C23 C3 C2 116.3(6)
C3 C4 C5 124.2(6)
C3 C4 H4A 117.9
C5 C4 H4A 117.9
C4 C5 C15 112.6(5)
C4 C5 C6 112.6(5)
C15 C5 C6 113.6(5)
C4 C5 H5A 105.7
C15 C5 H5A 105.7
C6 C5 H5A 105.7
C7 C6 C21 109.5(5)
C7 C6 C1 109.5(5)
C21 C6 C1 109.7(5)
C7 C6 C5 113.1(5)
C21 C6 C5 107.6(5)
C1 C6 C5 107.4(5)
C8 C7 C6 126.6(6)
C8 C7 H7A 116.7
C6 C7 H7A 116.7
C7 C8 C9 126.5(7)
C7 C8 H8A 116.7
C9 C8 H8A 116.7
C10 C9 C14 118.5(8)
C10 C9 C8 123.9(7)
C14 C9 C8 117.6(7)
C9 C10 C11 122.7(8)
C9 C10 H10A 118.7
C11 C10 H10A 118.7
C10 C11 C12 117.9(8)
C10 C11 H11A 121.1
C12 C11 H11A 121.1
C13 C12 C11 120.0(8)
C13 C12 H12A 120.0
C11 C12 H12A 120.0
C12 C13 C14 123.9(9)
C12 C13 H13A 118.1
C14 C13 H13A 118.1
C9 C14 C13 117.0(8)
C9 C14 H14A 121.5
C13 C14 H14A 121.5
C20 C15 C16 116.1(6)
C20 C15 C5 121.5(6)
C16 C15 C5 122.4(6)
C17 C16 C15 121.5(6)
C17 C16 H16A 119.2
C15 C16 H16A 119.2
C16 C17 C18 121.4(7)
C16 C17 H17A 119.3
C18 C17 H17A 119.3
C17 C18 C19 117.8(6)
C17 C18 H18A 121.1
C19 C18 H18A 121.1
C20 C19 C18 119.9(7)
C20 C19 H19A 120.0
C18 C19 H19A 120.0
C19 C20 C15 123.1(6)
C19 C20 H20A 118.5
C15 C20 H20A 118.5
O1 C21 O2 122.6(6)
O1 C21 C6 127.1(5)
O2 C21 C6 110.2(5)
O2 C22 H22A 109.5
O2 C22 H22B 109.5
H22A C22 H22B 109.5
O2 C22 H22C 109.5
H22A C22 H22C 109.5
H22B C22 H22C 109.5
O3 C23 O4 123.0(7)
O3 C23 C3 123.0(6)
O4 C23 C3 114.0(6)
O4 C24 H24A 109.5
O4 C24 H24B 109.5
H24A C24 H24B 109.5
O4 C24 H24C 109.5
H24A C24 H24C 109.5
H24B C24 H24C 109.5
C21 O2 C22 115.4(5)
C23 O4 C24 117.2(6)

loop_
_geom_bond_atom_site_label_1
_geom_bond_atom_site_label_2
_geom_bond_distance
C1 C2 1.520(10)
C1 C6 1.555(9)
C1 H1A 0.9900
C1 H1B 0.9900
C2 C3 1.502(9)
C2 H2A 0.9900
C2 H2B 0.9900
C3 C4 1.344(9)
C3 C23 1.492(9)
C4 C5 1.492(8)
C4 H4A 0.9500
C5 C15 1.506(8)
C5 C6 1.575(8)
C5 H5A 1.0000
C6 C7 1.483(10)
C6 C21 1.526(8)
C7 C8 1.331(11)
C7 H7A 0.9500
C8 C9 1.467(11)
C8 H8A 0.9500
C9 C10 1.374(11)
C9 C14 1.414(12)
C10 C11 1.393(12)
C10 H10A 0.9500
C11 C12 1.406(13)
C11 H11A 0.9500
C12 C13 1.307(14)
C12 H12A 0.9500
C13 C14 1.417(13)
C13 H13A 0.9500
C14 H14A 0.9500
C15 C20 1.385(10)
C15 C16 1.427(9)
C16 C17 1.350(10)
C16 H16A 0.9500
C17 C18 1.391(11)
C17 H17A 0.9500
C18 C19 1.416(10)
C18 H18A 0.9500
C19 C20 1.358(9)
C19 H19A 0.9500
C20 H20A 0.9500
C21 O1 1.196(8)
C21 O2 1.356(7)
C22 O2 1.444(8)
C22 H22A 0.9800
C22 H22B 0.9800
C22 H22C 0.9800
C23 O3 1.205(9)
C23 O4 1.321(8)
C24 O4 1.426(10)
C24 H24A 0.9800
C24 H24B 0.9800
C24 H24C 0.9800

loop_
_geom_torsion_atom_site_label_1
_geom_torsion_atom_site_label_2
_geom_torsion_atom_site_label_3
_geom_torsion_atom_site_label_4
_geom_torsion
C6 C1 C2 C3 -45.3(7)
C1 C2 C3 C4 13.7(9)
C1 C2 C3 C23 -165.3(5)
C23 C3 C4 C5 179.4(5)
C2 C3 C4 C5 0.4(10)
C3 C4 C5 C15 -113.6(7)
C3 C4 C5 C6 16.4(8)
C2 C1 C6 C7 -176.0(5)
C2 C1 C6 C21 -55.8(7)
C2 C1 C6 C5 60.9(7)
C4 C5 C6 C7 -165.5(5)
C15 C5 C6 C7 -36.0(8)
C4 C5 C6 C21 73.4(7)
C15 C5 C6 C21 -157.1(5)
C4 C5 C6 C1 -44.6(7)
C15 C5 C6 C1 84.9(7)
C21 C6 C7 C8 27.6(9)
C1 C6 C7 C8 147.9(7)
C5 C6 C7 C8 -92.5(8)
C6 C7 C8 C9 -177.6(6)
C7 C8 C9 C10 9.3(11)
C7 C8 C9 C14 -171.3(7)
C14 C9 C10 C11 0.6(11)
C8 C9 C10 C11 -180.0(7)
C9 C10 C11 C12 0.7(11)
C10 C11 C12 C13 -0.6(12)
C11 C12 C13 C14 -0.8(14)
C10 C9 C14 C13 -1.8(11)
C8 C9 C14 C13 178.7(7)
C12 C13 C14 C9 2.0(14)
C4 C5 C15 C20 -140.7(6)
C6 C5 C15 C20 89.8(7)
C4 C5 C15 C16 40.8(8)
C6 C5 C15 C16 -88.7(7)
C20 C15 C16 C17 3.5(10)
C5 C15 C16 C17 -177.9(6)
C15 C16 C17 C18 -4.1(11)
C16 C17 C18 C19 4.1(12)
C17 C18 C19 C20 -3.8(11)
C18 C19 C20 C15 3.6(11)
C16 C15 C20 C19 -3.3(10)
C5 C15 C20 C19 178.1(6)
C7 C6 C21 O1 -104.4(8)
C1 C6 C21 O1 135.5(7)
C5 C6 C21 O1 18.9(10)
C7 C6 C21 O2 72.9(7)
C1 C6 C21 O2 -47.3(7)
C5 C6 C21 O2 -163.8(6)
C4 C3 C23 O3 -165.8(7)
C2 C3 C23 O3 13.3(9)
C4 C3 C23 O4 15.8(8)
C2 C3 C23 O4 -165.1(5)
O1 C21 O2 C22 1.8(10)
C6 C21 O2 C22 -175.6(6)
O3 C23 O4 C24 3.0(10)
C3 C23 O4 C24 -178.6(6)
